data_1551721
loop_
_publ_author_name
'ENNACEUR, Nasreddine'
'JARRAYA, Khaled'
'LEDOUX-RAK, Isabelle'
'GUIBLIN, Nicolas'
'MHIRI, Tahar'

_publ_section_title
;
 X-ray Single-Crystal Analysis of Na2H[(P0.52As0.48)O4]&#x00B7;7H2O
;
_journal_name_full 'X-ray Structure Analysis Online'
_journal_page_first 29
_journal_paper_doi 10.2116/xraystruct.27.29
_journal_volume 27
_journal_year 2011
_chemical_formula_moiety 'H15 As0.48 Na2 O11 P0.52'
_chemical_formula_sum 'As0.48 H15 Na2 O11 P0.52'
_chemical_formula_weight 288.87
_space_group_IT_number 14
_space_group_name_Hall '-P 2yn'
_space_group_name_H-M_alt 'P 1 21/n 1'
_symmetry_cell_setting monoclinic
_symmetry_space_group_name_Hall '-P 2yn'
_symmetry_space_group_name_H-M 'P 1 21/n 1'
_atom_sites_solution_hydrogens geom
_atom_sites_solution_primary direct
_cell_angle_alpha 90
_cell_angle_beta 95.530(2)
_cell_angle_gamma 90
_cell_formula_units_Z 4
_cell_length_a 9.3250(7)
_cell_length_b 11.0063(8)
_cell_length_c 10.5602(7)
_cell_measurement_reflns_used 0
_cell_measurement_temperature 293(2)
_cell_measurement_theta_max 0
_cell_measurement_theta_min 0
_cell_volume 1078.79(13)
_computing_cell_refinement 'DENZO/SCALEPACK (Otwinowski & Minor, 1997)'
_computing_data_collection 'COLLECT (Nonius, 2001).'
_computing_data_reduction 'DENZO/SCALEPACK (Otwinowski & Minor, 1997)'
_computing_molecular_graphics 'CAMERON (Watkin et al., 1996)'
_computing_publication_material 'CRYSTALS (Betteridge et al., 2003)'
_computing_structure_refinement 'CRYSTALS (Betteridge et al., 2003)'
_computing_structure_solution 'SHELXS 86 (Sheldrick, 1986)'
_diffrn_ambient_temperature 293(2)
_diffrn_measured_fraction_theta_full 0.998
_diffrn_measured_fraction_theta_max 0.897
_diffrn_measurement_device Area
_diffrn_measurement_device_type 'Nonius KappaCCD'
_diffrn_measurement_method \w/2\q
_diffrn_radiation_monochromator graphite
_diffrn_radiation_type 'Mo K\a'
_diffrn_radiation_wavelength 0.71073
_diffrn_reflns_av_R_equivalents 0.000
_diffrn_reflns_limit_h_max 0
_diffrn_reflns_limit_h_min 0
_diffrn_reflns_limit_k_max 0
_diffrn_reflns_limit_k_min 0
_diffrn_reflns_limit_l_max 0
_diffrn_reflns_limit_l_min 0
_diffrn_reflns_number 8483
_diffrn_reflns_theta_full 27.595
_diffrn_reflns_theta_max 29.995
_diffrn_reflns_theta_min 2.680
_diffrn_standards_number 0
_exptl_absorpt_coefficient_mu 1.755
_exptl_absorpt_correction_T_max 1.00
_exptl_absorpt_correction_T_min 1.00
_exptl_absorpt_correction_type multi-scan
_exptl_absorpt_process_details 'SADABS (Siemens, 1996)'
_exptl_crystal_colour translucide
_exptl_crystal_density_diffrn 1.778
_exptl_crystal_density_method 'not measured'
_exptl_crystal_description prisme
_exptl_crystal_F_000 594.032
_exptl_crystal_size_max 0.25
_exptl_crystal_size_mid 0.20
_exptl_crystal_size_min 0.16
_refine_diff_density_max 1.56
_refine_diff_density_min -2.88
_refine_ls_extinction_coef 124(4)
_refine_ls_extinction_method 'Larson (1970), Equation 22'
_refine_ls_goodness_of_fit_ref 1.0918
_refine_ls_hydrogen_treatment none
_refine_ls_matrix_type full
_refine_ls_number_parameters 122
_refine_ls_number_reflns 5615
_refine_ls_number_restraints 1
_refine_ls_R_factor_all 0.0858
_refine_ls_R_factor_gt 0.0542
_refine_ls_shift/su_max 0.0027712
_refine_ls_shift/su_mean 0.0000777
_refine_ls_structure_factor_coef Fsqd
_refine_ls_weighting_details
;
 Method= Modified Sheldrick 
 w=1/[\s^2^(F^2^) + ( 0.03P)^2^ + 0.53P] 
 ,where P=(max(Fo^2^,0) + 2Fc^2^)/3 
;
_refine_ls_weighting_scheme calc
_refine_ls_wR_factor_all 0.0941
_refine_ls_wR_factor_gt 0.0867
_refine_ls_wR_factor_ref 0.0803
_reflns_limit_h_max 12
_reflns_limit_h_min -12
_reflns_limit_k_max 15
_reflns_limit_k_min 0
_reflns_limit_l_max 14
_reflns_limit_l_min 0
_reflns_number_gt 6310
_reflns_number_total 0
_reflns_threshold_expression I>2.0\s(I)
_oxford_diffrn_Wilson_B_factor 0.00
_oxford_diffrn_Wilson_scale 0.00
_oxford_refine_ls_r_factor_ref 0.0425
_oxford_refine_ls_scale 0.5733(11)
_oxford_reflns_number_all 8483
_oxford_reflns_threshold_expression_ref I>3.0\s(I)
_cod_data_source_file 27_29_1.cif
_cod_data_source_block 1
_cod_depositor_comments
;
The following automatic conversions were performed:

'_symmetry_cell_setting' value 'Monoclinic' changed to 'monoclinic'
according to
/home/andrius/struct/COD-crude-data/automatic-downloads/current/J-STAGE/lib/dictionaries/cif_core.dic
dictionary named 'cif_core.dic' version 2.4.2 from 2011-04-26.

Automatic conversion script
Id: cif_fix_values 6524 2018-11-02 12:15:13Z antanas 
;
_cod_original_sg_symbol_H-M 'P 1 21/n 1 '
_cod_original_formula_sum 'H15 As0.48 Na2 O11 P0.52'
_cod_database_code 1551721

loop_
_symmetry_equiv_pos_as_xyz
x,y,z
-x,-y,-z
-x+1/2,y+1/2,-z+1/2
x+1/2,-y+1/2,z+1/2

loop_
_atom_site_label
_atom_site_type_symbol
_atom_site_fract_x
_atom_site_fract_y
_atom_site_fract_z
_atom_site_U_iso_or_equiv
_atom_site_occupancy
_atom_site_adp_type
_atom_site_refinement_flags_occupancy
As1 As -0.102393(14) 0.735252(14) 0.604215(14) 0.0151 0.4770(17) Uani P
P1 P -0.102393(14) 0.735252(14) 0.604215(14) 0.0151 0.5177(17) Uani P
Na Na 0.36519(9) 0.89536(7) 0.52150(7) 0.0287 1.0000 Uani .
Na1 Na 0.35632(9) 0.60274(7) 0.52270(7) 0.0310 1.0000 Uani .
O6 O 0.52007(15) 0.74608(12) 0.44427(12) 0.0319 1.0000 Uani .
O4 O -0.09894(15) 0.75162(11) 0.45399(11) 0.0290 1.0000 Uani .
O8 O 0.19688(16) 0.48699(12) 0.63104(12) 0.0309 1.0000 Uani .
O7 O 0.41047(17) 1.03642(13) 0.36446(13) 0.0332 1.0000 Uani .
O1 O -0.06215(16) 0.59058(13) 0.63769(13) 0.0325 1.0000 Uani .
O2 O -0.26051(14) 0.74721(11) 0.64747(12) 0.0275 1.0000 Uani .
O11 O 0.30632(15) 0.74990(12) 0.68513(12) 0.0306 1.0000 Uani .
O10 O 0.19650(15) 0.75052(12) 0.40590(12) 0.0353 1.0000 Uani .
O3 O 0.01229(15) 0.81957(13) 0.68383(12) 0.0292 1.0000 Uani .
O9 O 0.42609(17) 0.47731(13) 0.35273(13) 0.0361 1.0000 Uani .
O5 O 0.18231(16) 1.00579(12) 0.61022(13) 0.0335 1.0000 Uani .
H61 H 0.5971 0.7390 0.4880 0.0483 1.0000 Uiso .
H111 H 0.3490 0.7440 0.7545 0.0467 1.0000 Uiso .
H11 H 0.0191 0.5706 0.6324 0.0491 1.0000 Uiso .
H81 H 0.1721 0.4199 0.6077 0.0472 1.0000 Uiso .
H71 H 0.4071 1.0045 0.2957 0.0492 1.0000 Uiso .
H91 H 0.3709 0.4242 0.3287 0.0534 1.0000 Uiso .
H51 H 0.1488 1.0683 0.5845 0.0506 1.0000 Uiso .
H82 H 0.2278 0.4891 0.7072 0.0470 1.0000 Uiso .
H72 H 0.3665 1.0955 0.3468 0.0504 1.0000 Uiso .
H112 H 0.2227 0.7668 0.6861 0.0456 1.0000 Uiso .
H62 H 0.5302 0.7314 0.3694 0.0498 1.0000 Uiso .
H92 H 0.4288 0.5172 0.2881 0.0549 1.0000 Uiso .
H101 H 0.2136 0.7493 0.3311 0.0529 1.0000 Uiso .
H102 H 0.1101 0.7504 0.4119 0.0543 1.0000 Uiso .
H52 H 0.1157 0.9566 0.6209 0.0511 1.0000 Uiso .

loop_
_atom_site_aniso_label
_atom_site_aniso_U_11
_atom_site_aniso_U_22
_atom_site_aniso_U_33
_atom_site_aniso_U_23
_atom_site_aniso_U_13
_atom_site_aniso_U_12
As1 0.015115(14) 0.016215(14) 0.013885(14) 0.001302(14) 0.000675(14) 0.000242(14)
P1 0.015115(14) 0.016215(14) 0.013885(14) 0.001302(14) 0.000675(14) 0.000242(14)
Na 0.0307(6) 0.0247(5) 0.0312(5) 0.0009(3) 0.0056(4) 0.0001(4)
Na1 0.0342(6) 0.0257(5) 0.0345(5) 0.0016(3) 0.0100(4) 0.0024(4)
O6 0.0286(8) 0.0390(9) 0.0275(7) -0.0033(7) -0.0001(6) 0.0037(7)
O4 0.0333(9) 0.0296(9) 0.0238(7) 0.0014(6) 0.0015(6) 0.0009(7)
O8 0.0384(10) 0.0255(8) 0.0280(8) -0.0001(6) -0.0007(7) -0.0039(7)
O7 0.0429(10) 0.0287(9) 0.0279(8) -0.0016(6) 0.0026(7) 0.0049(7)
O1 0.0290(10) 0.0323(9) 0.0367(8) 0.0086(6) 0.0064(7) 0.0051(7)
O2 0.0242(8) 0.0301(9) 0.0282(7) -0.0011(6) 0.0035(6) 0.0018(6)
O11 0.0347(9) 0.0311(9) 0.0253(7) 0.0008(6) 0.0001(6) 0.0040(7)
O10 0.0289(9) 0.0494(11) 0.0277(7) -0.0003(7) 0.0034(6) 0.0003(8)
O3 0.0264(9) 0.0344(9) 0.0267(7) 0.0015(6) 0.0014(7) -0.0069(7)
O9 0.0374(10) 0.0378(9) 0.0331(8) -0.0004(7) 0.0028(8) -0.0048(7)
O5 0.0346(10) 0.0228(8) 0.0435(9) 0.0052(7) 0.0065(8) 0.0027(7)

loop_
_atom_type_symbol
_atom_type_scat_dispersion_real
_atom_type_scat_dispersion_imag
_atom_type_scat_Cromer_Mann_a1
_atom_type_scat_Cromer_Mann_b1
_atom_type_scat_Cromer_Mann_a2
_atom_type_scat_Cromer_Mann_b2
_atom_type_scat_Cromer_Mann_a3
_atom_type_scat_Cromer_Mann_b3
_atom_type_scat_Cromer_Mann_a4
_atom_type_scat_Cromer_Mann_b4
_atom_type_scat_Cromer_Mann_c
_atom_type_scat_source
H 0.0000 0.0000 0.4930 10.5109 0.3229 26.1257 0.1402 3.1424 0.0408 57.7998 0.0030 'International Tables Vol C 4.2.6.8 and 6.1.1.4'
As 0.0499 2.0058 16.6723 2.6345 6.0701 0.2647 3.4313 12.9479 4.2779 47.7972 2.5310 'International Tables Vol C 4.2.6.8 and 6.1.1.4'
Na 0.0362 0.0249 4.7626 3.2850 3.1736 8.8422 1.2674 0.3136 1.1128 129.4240 0.6760 'International Tables Vol C 4.2.6.8 and 6.1.1.4'
O 0.0106 0.0060 3.0485 13.2771 2.2868 5.7011 1.5463 0.3239 0.8670 32.9089 0.2508 'International Tables Vol C 4.2.6.8 and 6.1.1.4'
P 0.1023 0.0942 6.4345 1.9067 4.1791 27.1570 1.7800 0.5260 1.4908 68.1645 1.1149 'International Tables Vol C 4.2.6.8 and 6.1.1.4'

loop_
_geom_angle_atom_site_label_1
_geom_angle_site_symmetry_1
_geom_angle_atom_site_label_2
_geom_angle_atom_site_label_3
_geom_angle_site_symmetry_3
_geom_angle
_geom_angle_publ_flag
O4 . As1 O1 . 107.00(7) yes
O4 . As1 O2 . 112.53(7) yes
O1 . As1 O2 . 102.37(7) yes
O4 . As1 O3 . 112.39(7) yes
O1 . As1 O3 . 108.59(7) yes
O2 . As1 O3 . 113.20(7) yes
O4 . P1 O1 . 107.00(7) yes
O4 . P1 O2 . 112.53(7) yes
O1 . P1 O2 . 102.37(7) yes
O4 . P1 O3 . 112.39(7) yes
O1 . P1 O3 . 108.59(7) yes
O2 . P1 O3 . 113.20(7) yes
O7 2_676 Na0 Na0 2_676 42.28(4) yes
O7 2_676 Na0 O6 . 82.03(5) yes
Na0 2_676 Na0 O6 . 86.69(5) yes
O7 2_676 Na0 O7 . 86.60(5) yes
Na0 2_676 Na0 O7 . 44.32(4) yes
O6 . Na0 O7 . 93.34(6) yes
O7 2_676 Na0 O11 . 95.32(5) yes
Na0 2_676 Na0 O11 . 137.58(5) yes
O6 . Na0 O11 . 88.58(5) yes
O7 . Na0 O11 . 177.46(6) yes
O7 2_676 Na0 O10 . 156.72(6) yes
Na0 2_676 Na0 O10 . 142.75(5) yes
O6 . Na0 O10 . 76.39(5) yes
O7 . Na0 O10 . 103.13(5) yes
O11 . Na0 O10 . 75.69(5) yes
O7 2_676 Na0 O5 . 105.34(6) yes
Na0 2_676 Na0 O5 . 105.68(5) yes
O6 . Na0 O5 . 167.39(6) yes
O7 . Na0 O5 . 97.26(6) yes
O11 . Na0 O5 . 80.64(5) yes
O10 . Na0 O5 . 94.49(6) yes
O9 2_666 Na1 Na1 2_666 42.11(4) yes
O9 2_666 Na1 O6 . 84.32(5) yes
Na1 2_666 Na1 O6 . 81.92(5) yes
O9 2_666 Na1 O8 . 94.21(6) yes
Na1 2_666 Na1 O8 . 103.95(5) yes
O6 . Na1 O8 . 169.50(6) yes
O9 2_666 Na1 O11 . 93.74(5) yes
Na1 2_666 Na1 O11 . 135.39(5) yes
O6 . Na1 O11 . 88.69(5) yes
O8 . Na1 O11 . 81.02(5) yes
O9 2_666 Na1 O10 . 158.51(6) yes
Na1 2_666 Na1 O10 . 141.09(5) yes
O6 . Na1 O10 . 76.50(5) yes
O8 . Na1 O10 . 102.87(6) yes
O11 . Na1 O10 . 76.43(5) yes
O9 2_666 Na1 O9 . 85.72(5) yes
Na1 2_666 Na1 O9 . 43.60(4) yes
O6 . Na1 O9 . 83.84(5) yes
O8 . Na1 O9 . 106.44(6) yes
O11 . Na1 O9 . 172.53(6) yes
O10 . Na1 O9 . 101.54(5) yes
Na0 . O6 Na1 . 84.74(5) yes
Na0 . O6 H61 . 113.6 no
Na1 . O6 H61 . 107.2 no
Na0 . O6 H62 . 126.5 no
Na1 . O6 H62 . 109.8 no
H61 . O6 H62 . 110.4 no
Na1 . O8 H81 . 121.8 no
Na1 . O8 H82 . 106.4 no
H81 . O8 H82 . 112.6 no
Na0 . O7 Na0 2_676 93.40(5) yes
Na0 . O7 H71 . 110.9 no
Na0 2_676 O7 H71 . 122.6 no
Na0 . O7 H72 . 126.5 no
Na0 2_676 O7 H72 . 105.6 no
H71 . O7 H72 . 100.0 no
As1 . O1 H11 . 116.5 no
P1 . O1 H11 . 116.5 no
Na1 . O11 Na0 . 82.37(5) yes
Na1 . O11 H111 . 118.5 no
Na0 . O11 H111 . 124.8 no
Na1 . O11 H112 . 114.5 no
Na0 . O11 H112 . 98.1 no
H111 . O11 H112 . 113.9 no
Na1 . O10 Na0 . 81.54(5) yes
Na1 . O10 H101 . 107.9 no
Na0 . O10 H101 . 108.1 no
Na1 . O10 H102 . 121.1 no
Na0 . O10 H102 . 123.3 no
H101 . O10 H102 . 111.1 no
Na1 . O9 Na1 2_666 94.28(5) yes
Na1 . O9 H91 . 116.3 no
Na1 2_666 O9 H91 . 112.1 no
Na1 . O9 H92 . 110.4 no
Na1 2_666 O9 H92 . 123.3 no
H91 . O9 H92 . 101.4 no
Na0 . O5 H51 . 125.9 no
Na0 . O5 H52 . 107.0 no
H51 . O5 H52 . 109.5 no

loop_
_geom_bond_atom_site_label_1
_geom_bond_atom_site_label_2
_geom_bond_site_symmetry_2
_geom_bond_distance
_geom_bond_publ_flag
As1 O4 . 1.6000(12) yes
As1 O1 . 1.6660(14) yes
As1 O2 . 1.5906(13) yes
As1 O3 . 1.5932(14) yes
P1 O4 . 1.6000(12) yes
P1 O1 . 1.6660(14) yes
P1 O2 . 1.5906(13) yes
P1 O3 . 1.5932(14) yes
Na0 O7 2_676 2.4300(17) yes
Na0 Na0 2_676 3.4717(16) yes
Na0 O6 . 2.3827(16) yes
Na0 O7 . 2.3396(16) yes
Na0 O11 . 2.4563(15) yes
Na0 O10 . 2.4771(16) yes
Na0 O5 . 2.3604(16) yes
Na1 O9 2_666 2.4717(17) yes
Na1 Na1 2_666 3.5738(16) yes
Na1 O6 . 2.3980(16) yes
Na1 O8 . 2.3389(16) yes
Na1 O11 . 2.4366(15) yes
Na1 O10 . 2.4564(16) yes
Na1 O9 . 2.4033(16) yes
O6 H61 . 0.819 no
O6 H62 . 0.822 no
O8 H81 . 0.805 no
O8 H82 . 0.828 no
O7 H71 . 0.804 no
O7 H72 . 0.782 no
O1 H11 . 0.796 no
O11 H111 . 0.802 no
O11 H112 . 0.803 no
O10 H101 . 0.821 no
O10 H102 . 0.814 no
O9 H91 . 0.804 no
O9 H92 . 0.814 no
O5 H51 . 0.793 no
O5 H52 . 0.840 no

loop_
_geom_hbond_atom_site_label_D
_geom_hbond_atom_site_label_H
_geom_hbond_atom_site_label_A
_geom_hbond_site_symmetry_A
_geom_hbond_angle_DHA
_geom_hbond_distance_DH
_geom_hbond_distance_HA
_geom_hbond_distance_DA
_geom_hbond_publ_flag
O6 H61 O2 1_655 157.67(10) 0.8190(13) 2.0438(13) 2.819 yes
O11 H111 O4 4_565 162.46(11) 0.8022(13) 2.1161(12) 2.891 yes
O1 H11 O8 . 166.58(11) 0.7961(14) 1.8974(15) 2.678 yes
O8 H81 O4 2_566 177.58(11) 0.8051(13) 2.0901(13) 2.895 yes
O7 H71 O1 4_564 168.16(11) 0.8042(13) 2.0137(13) 2.806 yes
O9 H91 O2 2_566 152.89(10) 0.8037(14) 2.1753(13) 2.914 yes
O5 H51 O4 2_576 166.75(11) 0.7930(13) 2.0668(13) 2.844 yes
O8 H82 O5 3_546 174.60(10) 0.8279(13) 2.0355(14) 2.861 yes
O7 H72 O2 2_576 164.46(10) 0.7816(14) 1.9973(13) 2.758 yes
O11 H112 O3 . 176.61(10) 0.8026(14) 2.0442(14) 2.846 yes
O6 H62 O3 4_564 167.80(11) 0.8219(13) 2.0292(13) 2.838 yes
O9 H92 O3 4_564 150.24(10) 0.8138(14) 2.2832(14) 3.017 yes
O10 H101 O2 4_564 175.32(10) 0.8206(13) 1.9777(12) 2.796 yes
O10 H102 O4 . 171.91(10) 0.8140(14) 2.0410(14) 2.849 yes
O5 H52 O3 . 160.87(10) 0.8402(14) 1.9412(13) 2.749 yes
